data_4306163
loop_
_publ_author_name
'Fei Cheng'
'Sarah I. Friend'
'Andrew L. Hector'
'William Levason'
'Gillian Reid'
'Michael Webster'
'Wenjian Zhang'

_publ_contact_author_address
;   School of Chemistry
    University of Southampton
    Southampton SO17 1BJ, UK
;
_publ_contact_author_email wxl@soton.ac.uk
_publ_contact_author_fax '023 8059 3781'
_publ_contact_author_name 'Professor W. Levason'
_publ_contact_author_phone '023 8059 3792'
_publ_section_title
;
Preparation, Characterization, and Structural Systematics of Diphosphane
and Diarsane Complexes of Indium(III) Halides
;
_journal_name_full 'Inorganic Chemistry'
_journal_page_first 9691
_journal_page_last 9700
_journal_paper_doi 10.1021/ic801091n
_journal_volume 47
_journal_year 2008
_chemical_formula_moiety 'C10 H16 I2 In P2 1+, I4 In 1-'
_chemical_formula_sum 'C10 H16 I6 In2 P2'
_chemical_formula_weight 1189.21
_chemical_name_systematic
; 
 diiodo(1,2-bis(dimethylphosphino)benzene)indium(III) tetraiodoindate(III) 
;
_space_group_IT_number 62
_symmetry_cell_setting orthorhombic
_symmetry_Int_Tables_number 62
_symmetry_space_group_name_Hall '-P 2ac 2n'
_symmetry_space_group_name_H-M 'P n m a'
_atom_sites_solution_hydrogens geom
_atom_sites_solution_primary direct
_atom_sites_solution_secondary difmap
_audit_author_name 'Webster, M.'
_audit_creation_date 2007-12-06
_audit_creation_method 'SHELXL-97 + hand edit'
_cell_angle_alpha 90.00
_cell_angle_beta 90.00
_cell_angle_gamma 90.00
_cell_formula_units_Z 4
_cell_length_a 16.322(3)
_cell_length_b 11.2518(15)
_cell_length_c 14.461(2)
_cell_measurement_reflns_used 8663
_cell_measurement_temperature 120(2)
_cell_measurement_theta_max 27.48
_cell_measurement_theta_min 2.91
_cell_volume 2655.8(7)
_computing_structure_refinement 'SHELXL-97 (Sheldrick, 1997)'
_computing_structure_solution 'SHELXS-97 (Sheldrick, 1997)'
_diffrn_ambient_temperature 120(2)
_diffrn_measured_fraction_theta_full 0.984
_diffrn_measured_fraction_theta_max 0.984
_diffrn_measurement_device_type 'Bruker-Nonius 95mm CCD camera on \k-goniostat'
_diffrn_measurement_method '\f & \w scans'
_diffrn_radiation_monochromator graphite
_diffrn_radiation_source 'Bruker-Nonius FR591 rotating anode'
_diffrn_radiation_type MoK\a
_diffrn_radiation_wavelength 0.71073
_diffrn_reflns_av_R_equivalents 0.0345
_diffrn_reflns_av_sigmaI/netI 0.0310
_diffrn_reflns_limit_h_max 21
_diffrn_reflns_limit_h_min -21
_diffrn_reflns_limit_k_max 14
_diffrn_reflns_limit_k_min -14
_diffrn_reflns_limit_l_max 17
_diffrn_reflns_limit_l_min -18
_diffrn_reflns_number 15524
_diffrn_reflns_theta_full 27.57
_diffrn_reflns_theta_max 27.57
_diffrn_reflns_theta_min 3.39
_diffrn_standards_decay_% 0
_diffrn_standards_number 0
_exptl_absorpt_coefficient_mu 8.824
_exptl_absorpt_correction_T_max 1.0000
_exptl_absorpt_correction_T_min 0.6683
_exptl_absorpt_correction_type multi-scan
_exptl_absorpt_process_details 'G.M. Sheldrick, (2007). SADABS. Version 2007/2. Bruker AXS Inc.'
_exptl_crystal_colour colourless
_exptl_crystal_density_diffrn 2.974
_exptl_crystal_density_method 'not measured'
_exptl_crystal_description block
_exptl_crystal_F_000 2088
_exptl_crystal_size_max 0.14
_exptl_crystal_size_mid 0.09
_exptl_crystal_size_min 0.05
_refine_diff_density_max 0.689
_refine_diff_density_min -0.932
_refine_diff_density_rms 0.144
_refine_ls_extinction_method none
_refine_ls_goodness_of_fit_ref 1.075
_refine_ls_hydrogen_treatment constr
_refine_ls_matrix_type full
_refine_ls_number_parameters 100
_refine_ls_number_reflns 3176
_refine_ls_number_restraints 0
_refine_ls_restrained_S_all 1.075
_refine_ls_R_factor_all 0.0275
_refine_ls_R_factor_gt 0.0227
_refine_ls_shift/su_max 0.001
_refine_ls_shift/su_mean 0.000
_refine_ls_structure_factor_coef Fsqd
_refine_ls_weighting_details 'w=1/[\s^2^(Fo^2^)+(0.0000P)^2^+5.9847P] where P=(Fo^2^+2Fc^2^)/3'
_refine_ls_weighting_scheme calc
_refine_ls_wR_factor_gt 0.0439
_refine_ls_wR_factor_ref 0.0453
_reflns_number_gt 2879
_reflns_number_total 3176
_reflns_threshold_expression I>2sigma(I)
_cod_data_source_file ic801091n_si_001_3.cif
_cod_data_source_block 07fc033
_cod_original_cell_volume 2655.7(7)
_cod_database_code 4306163

loop_
_symmetry_equiv_pos_as_xyz
'x, y, z'
'-x+1/2, -y, z+1/2'
'-x, y+1/2, -z'
'x+1/2, -y+1/2, -z+1/2'
'-x, -y, -z'
'x-1/2, y, -z-1/2'
'x, -y-1/2, z'
'-x-1/2, y-1/2, z-1/2'

loop_
_atom_site_label
_atom_site_type_symbol
_atom_site_fract_x
_atom_site_fract_y
_atom_site_fract_z
_atom_site_U_iso_or_equiv
_atom_site_adp_type
_atom_site_occupancy
_atom_site_symmetry_multiplicity
_atom_site_calc_flag
_atom_site_refinement_flags
_atom_site_disorder_assembly
_atom_site_disorder_group
In1 In 0.60407(2) 0.2500 0.68273(2) 0.01603(8) Uani 1 2 d S . .
In2 In 0.24977(2) 0.2500 0.38272(2) 0.01663(8) Uani 1 2 d S . .
I1 I 0.56370(3) 0.2500 0.50470(2) 0.02695(9) Uani 1 2 d S . .
I2 I 0.74642(2) 0.2500 0.77323(3) 0.02907(9) Uani 1 2 d S . .
I3 I 0.09389(2) 0.2500 0.45120(2) 0.02177(8) Uani 1 2 d S . .
I4 I 0.23413(2) 0.2500 0.19688(2) 0.02801(9) Uani 1 2 d S . .
I5 I 0.328689(16) 0.05204(2) 0.439783(18) 0.02718(7) Uani 1 1 d . . .
P1 P 0.51555(5) 0.09804(8) 0.76826(6) 0.01450(18) Uani 1 1 d . . .
C1 C 0.4462(2) 0.0112(3) 0.6989(3) 0.0291(9) Uani 1 1 d . . .
H1A H 0.4139 0.0642 0.6593 0.044 Uiso 1 1 calc R . .
H1B H 0.4093 -0.0338 0.7393 0.044 Uiso 1 1 calc R . .
H1C H 0.4775 -0.0440 0.6602 0.044 Uiso 1 1 calc R . .
C2 C 0.5726(2) -0.0050(3) 0.8395(3) 0.0236(8) Uani 1 1 d . . .
H2A H 0.6114 0.0392 0.8783 0.035 Uiso 1 1 calc R . .
H2B H 0.6027 -0.0605 0.7999 0.035 Uiso 1 1 calc R . .
H2C H 0.5346 -0.0493 0.8791 0.035 Uiso 1 1 calc R . .
C3 C 0.4523(2) 0.1873(3) 0.8458(2) 0.0124(7) Uani 1 1 d . . .
C4 C 0.4016(2) 0.1275(3) 0.9075(2) 0.0180(7) Uani 1 1 d . . .
H4 H 0.4011 0.0431 0.9075 0.022 Uiso 1 1 calc R . .
C5 C 0.3519(2) 0.1887(3) 0.9690(2) 0.0189(8) Uani 1 1 d . . .
H5 H 0.3180 0.1464 1.0110 0.023 Uiso 1 1 calc R . .

loop_
_atom_site_aniso_label
_atom_site_aniso_U_11
_atom_site_aniso_U_22
_atom_site_aniso_U_33
_atom_site_aniso_U_23
_atom_site_aniso_U_13
_atom_site_aniso_U_12
In1 0.01488(17) 0.01948(17) 0.01374(17) 0.000 0.00279(13) 0.000
In2 0.01526(17) 0.01661(17) 0.01803(18) 0.000 0.00166(14) 0.000
I1 0.0478(2) 0.01846(17) 0.01460(17) 0.000 -0.00318(16) 0.000
I2 0.01371(17) 0.0453(2) 0.0282(2) 0.000 0.00005(14) 0.000
I3 0.01891(17) 0.02099(17) 0.02541(19) 0.000 0.00835(14) 0.000
I4 0.0280(2) 0.0394(2) 0.01663(17) 0.000 0.00449(14) 0.000
I5 0.02775(14) 0.01969(13) 0.03409(16) 0.00152(11) -0.00272(11) 0.00556(10)
P1 0.0154(4) 0.0134(4) 0.0148(4) -0.0009(3) 0.0017(3) 0.0010(4)
C1 0.028(2) 0.029(2) 0.030(2) -0.0135(18) 0.0010(17) -0.0095(18)
C2 0.025(2) 0.0214(19) 0.024(2) 0.0052(16) 0.0042(16) 0.0075(16)
C3 0.0119(16) 0.0132(16) 0.0120(15) 0.0000(12) -0.0017(13) 0.0007(12)
C4 0.0183(17) 0.0175(17) 0.0181(18) 0.0014(15) 0.0000(14) 0.0001(14)
C5 0.0191(18) 0.0226(19) 0.0150(17) 0.0013(14) 0.0033(14) -0.0047(14)

loop_
_atom_type_symbol
_atom_type_description
_atom_type_scat_dispersion_real
_atom_type_scat_dispersion_imag
_atom_type_scat_source
C C 0.0033 0.0016 'International Tables Vol C Tables 4.2.6.8 and 6.1.1.4'
H H 0.0000 0.0000 'International Tables Vol C Tables 4.2.6.8 and 6.1.1.4'
P P 0.1023 0.0942 'International Tables Vol C Tables 4.2.6.8 and 6.1.1.4'
In In -0.7276 1.3100 'International Tables Vol C Tables 4.2.6.8 and 6.1.1.4'
I I -0.4742 1.8119 'International Tables Vol C Tables 4.2.6.8 and 6.1.1.4'

loop_
_geom_angle_atom_site_label_1
_geom_angle_atom_site_label_2
_geom_angle_atom_site_label_3
_geom_angle
_geom_angle_site_symmetry_1
_geom_angle_site_symmetry_3
_geom_angle_publ_flag
P1 In1 P1 83.91(4) 7_565 . ?
P1 In1 I1 109.17(2) 7_565 . ?
P1 In1 I1 109.17(2) . . ?
P1 In1 I2 104.77(2) 7_565 . ?
P1 In1 I2 104.77(2) . . ?
I1 In1 I2 133.750(18) . . ?
I4 In2 I5 110.431(11) . 7_565 ?
I4 In2 I5 110.430(11) . . ?
I5 In2 I5 111.038(19) 7_565 . ?
I4 In2 I3 105.840(17) . . ?
I5 In2 I3 109.482(12) 7_565 . ?
I5 In2 I3 109.482(12) . . ?
C1 P1 C2 107.07(19) . . ?
C1 P1 C3 106.56(17) . . ?
C2 P1 C3 107.08(16) . . ?
C1 P1 In1 116.65(14) . . ?
C2 P1 In1 114.40(13) . . ?
C3 P1 In1 104.40(10) . . ?
P1 C1 H1A 109.5 . . ?
P1 C1 H1B 109.5 . . ?
H1A C1 H1B 109.5 . . ?
P1 C1 H1C 109.5 . . ?
H1A C1 H1C 109.5 . . ?
H1B C1 H1C 109.5 . . ?
P1 C2 H2A 109.5 . . ?
P1 C2 H2B 109.5 . . ?
H2A C2 H2B 109.5 . . ?
P1 C2 H2C 109.5 . . ?
H2A C2 H2C 109.5 . . ?
H2B C2 H2C 109.5 . . ?
C4 C3 C3 118.98(19) . 7_565 ?
C4 C3 P1 117.6(2) . . ?
C3 C3 P1 123.39(10) 7_565 . ?
C5 C4 C3 121.2(3) . . ?
C5 C4 H4 119.4 . . ?
C3 C4 H4 119.4 . . ?
C5 C5 C4 119.8(2) 7_565 . ?
C5 C5 H5 120.1 7_565 . ?
C4 C5 H5 120.1 . . ?

loop_
_geom_bond_atom_site_label_1
_geom_bond_atom_site_label_2
_geom_bond_distance
_geom_bond_site_symmetry_2
_geom_bond_publ_flag
In1 P1 2.5575(9) 7_565 ?
In1 P1 2.5575(9) . ?
In1 I1 2.6574(6) . ?
In1 I2 2.6666(6) . ?
In2 I4 2.6995(6) . ?
In2 I5 2.7021(4) 7_565 ?
In2 I5 2.7021(4) . ?
In2 I3 2.7301(6) . ?
P1 C1 1.801(4) . ?
P1 C2 1.809(4) . ?
P1 C3 1.826(3) . ?
C1 H1A 0.9800 . ?
C1 H1B 0.9800 . ?
C1 H1C 0.9800 . ?
C2 H2A 0.9800 . ?
C2 H2B 0.9800 . ?
C2 H2C 0.9800 . ?
C3 C4 1.390(4) . ?
C3 C3 1.410(6) 7_565 ?
C4 C5 1.387(5) . ?
C4 H4 0.9500 . ?
C5 C5 1.379(7) 7_565 ?
C5 H5 0.9500 . ?
